data_7009841
loop_
_publ_author_name
'Sven Rau'
'Mario Ruben'
'Torsten B\"uttner'
'Christian Temme'
'Sylvana Dautz'
'Helmar G\"orls'
'Manfred Rudolph'
'Dirk Walther'
'Andre Brodkorb'
'Marco Duati'
'Christine O'Connor'
'Johannes G. Vos'

_publ_section_title
;
 Bis(R-bipyridyl)ruthenium bibenzimidazole complexes
 (R&#x00A0;=&#x00A0;H, Me or But): supramolecular arrangement via
 hydrogen bonds, photo- and electro-chemical properties and reactivity
 towards carbon dioxide
;
_journal_issue 20
_journal_name_full 'J. Chem. Soc., Dalton Trans.'
_journal_page_first 3649
_journal_page_last 3657
_journal_paper_doi 10.1039/b003992f
_journal_year 2000
_chemical_formula_sum 'C53 H66 N8 O3 Ru'
_chemical_formula_weight 964.21
_chemical_name_systematic
; 
 ? 
;
_space_group_IT_number 15
_symmetry_cell_setting monoclinic
_symmetry_space_group_name_Hall '-C 2yc'
_symmetry_space_group_name_H-M 'C 1 2/c 1'
_atom_sites_solution_hydrogens geom
_atom_sites_solution_primary direct
_atom_sites_solution_secondary difmap
_audit_creation_method SHELXL
_cell_angle_alpha 90.00
_cell_angle_beta 101.083(3)
_cell_angle_gamma 90.00
_cell_formula_units_Z 4
_cell_length_a 11.7219(5)
_cell_length_b 17.5925(8)
_cell_length_c 24.522(1)
_cell_measurement_temperature 183(2)
_cell_volume 4962.6(4)
_computing_cell_refinement DENZO
_computing_data_collection DENZO
_computing_data_reduction DENZO
_computing_molecular_graphics SHELXTL/PC
_computing_publication_material SHELXL-93
_computing_structure_refinement 'SHELXL-93 (Sheldrick, 1993)'
_computing_structure_solution 'SHELXS-86 (Sheldrick, 1990)'
_diffrn_ambient_temperature 183(2)
_diffrn_measurement_device KappaCCD
_diffrn_measurement_method phi-scan
_diffrn_radiation_monochromator graphite
_diffrn_radiation_source 'fine-focus sealed tube'
_diffrn_radiation_type MoK\a
_diffrn_radiation_wavelength 0.71073
_diffrn_reflns_av_R_equivalents 0.0448
_diffrn_reflns_av_sigmaI/netI 0.0530
_diffrn_reflns_limit_h_max 13
_diffrn_reflns_limit_h_min -10
_diffrn_reflns_limit_k_max 10
_diffrn_reflns_limit_k_min -19
_diffrn_reflns_limit_l_max 24
_diffrn_reflns_limit_l_min -26
_diffrn_reflns_number 5809
_diffrn_reflns_theta_max 23.30
_diffrn_reflns_theta_min 2.12
_exptl_absorpt_coefficient_mu 0.366
_exptl_crystal_colour brown
_exptl_crystal_density_diffrn 1.291
_exptl_crystal_description prism
_exptl_crystal_F_000 2032
_exptl_crystal_size_max 0.32
_exptl_crystal_size_mid 0.30
_exptl_crystal_size_min 0.28
_refine_diff_density_max 0.896
_refine_diff_density_min -0.392
_refine_diff_density_rms 0.066
_refine_ls_extinction_coef 0.0027(9)
_refine_ls_extinction_expression Fc^*^=kFc[1+0.001xFc^2^\l^3^/sin(2\q)]^-1/4^
_refine_ls_extinction_method SHELXL
_refine_ls_goodness_of_fit_all 1.231
_refine_ls_goodness_of_fit_obs 1.260
_refine_ls_hydrogen_treatment rigid-group
_refine_ls_matrix_type full
_refine_ls_number_parameters 313
_refine_ls_number_reflns 3082
_refine_ls_number_restraints 0
_refine_ls_restrained_S_all 1.371
_refine_ls_restrained_S_obs 1.260
_refine_ls_R_factor_all 0.0693
_refine_ls_R_factor_obs 0.0526
_refine_ls_shift/esd_max -0.158
_refine_ls_shift/esd_mean 0.034
_refine_ls_structure_factor_coef Fsqd
_refine_ls_weighting_details 'w=1/[\s^2^(Fo^2^)+(0.1000P)^2^+0.0000P] where P=(Fo^2^+2Fc^2^)/3'
_refine_ls_weighting_scheme calc
_refine_ls_wR_factor_all 0.1741
_refine_ls_wR_factor_obs 0.1482
_reflns_number_observed 2786
_reflns_number_total 3209
_reflns_observed_criterion >2sigma(I)
_cod_data_source_file b003992f.txt
_cod_data_source_block FO785
_cod_depositor_comments
;
The following automatic conversions were performed:

'_refine_ls_weighting_scheme' value 'calc
w=1/[\s^2^(Fo^2^)+(0.1000P)^2^+0.0000P] where P=(Fo^2^+2Fc^2^)/3' was
changed to 'calc'. New tag '_refine_ls_weighting_details' was
created. The value of the new tag was set to
'w=1/[\s^2^(Fo^2^)+(0.1000P)^2^+0.0000P] where P=(Fo^2^+2Fc^2^)/3'.

Automatic conversion script
Id: cif_fix_values 3143 2015-03-26 13:38:13Z robertas 
;
_cod_original_sg_symbol_H-M C2/c
_cod_database_code 7009841

loop_
_symmetry_equiv_pos_as_xyz
'x, y, z'
'x, -y, z+1/2'
'x+1/2, y+1/2, z'
'x+1/2, -y+1/2, z+1/2'
'-x, -y, -z'
'-x, y, -z-1/2'
'-x+1/2, -y+1/2, -z'
'-x+1/2, y+1/2, -z-1/2'

loop_
_atom_site_aniso_label
_atom_site_aniso_U_11
_atom_site_aniso_U_22
_atom_site_aniso_U_33
_atom_site_aniso_U_23
_atom_site_aniso_U_13
_atom_site_aniso_U_12
Ru 0.0377(4) 0.0415(4) 0.0284(4) 0.000 0.0118(2) 0.000
N1 0.051(2) 0.047(3) 0.035(2) -0.009(2) 0.017(2) -0.003(2)
N2 0.082(3) 0.057(3) 0.053(2) -0.009(2) 0.037(2) -0.013(3)
N3 0.043(2) 0.051(3) 0.032(2) 0.001(2) 0.0159(15) 0.001(2)
N4 0.037(2) 0.038(2) 0.036(2) -0.0017(15) 0.0096(14) 0.002(2)
C1 0.066(3) 0.041(3) 0.042(2) -0.008(2) 0.030(2) -0.008(2)
C2 0.075(4) 0.067(4) 0.048(3) -0.022(3) 0.036(3) -0.031(3)
C3 0.086(5) 0.103(6) 0.066(4) -0.035(4) 0.034(4) -0.050(5)
C4 0.070(5) 0.137(8) 0.063(4) -0.035(4) 0.024(3) -0.053(5)
C5 0.052(4) 0.151(8) 0.044(3) -0.009(3) 0.015(2) -0.019(4)
C6 0.053(3) 0.096(5) 0.040(3) -0.011(3) 0.013(2) -0.013(3)
C7 0.047(3) 0.078(4) 0.033(2) -0.011(2) 0.020(2) -0.012(3)
C8 0.059(3) 0.060(3) 0.032(2) 0.002(2) 0.021(2) 0.009(3)
C9 0.054(3) 0.064(3) 0.043(2) 0.005(2) 0.024(2) 0.019(3)
C10 0.045(3) 0.051(3) 0.042(2) 0.001(2) 0.013(2) 0.008(2)
C11 0.043(3) 0.049(3) 0.033(2) -0.002(2) 0.015(2) 0.004(2)
C12 0.044(3) 0.044(3) 0.029(2) -0.003(2) 0.013(2) -0.002(2)
C13 0.037(2) 0.044(3) 0.026(2) -0.007(2) 0.009(2) 0.001(2)
C14 0.038(2) 0.043(3) 0.031(2) 0.003(2) 0.011(2) -0.001(2)
C15 0.041(2) 0.041(3) 0.041(2) -0.002(2) 0.017(2) -0.003(2)
C16 0.040(3) 0.052(3) 0.040(2) -0.001(2) 0.016(2) 0.009(2)
C17 0.047(3) 0.050(3) 0.039(2) 0.003(2) 0.012(2) 0.005(2)
C18 0.058(3) 0.070(4) 0.042(2) 0.009(2) 0.018(2) 0.023(3)
C19 0.058(4) 0.100(5) 0.058(3) 0.013(3) 0.002(2) 0.008(3)
C20 0.089(5) 0.105(6) 0.063(3) 0.024(3) 0.041(3) 0.052(4)
C21 0.090(4) 0.064(4) 0.062(3) 0.019(3) 0.026(3) 0.023(3)
C22 0.048(3) 0.058(3) 0.043(2) 0.009(2) 0.026(2) 0.006(2)
C23 0.086(5) 0.168(9) 0.060(4) -0.003(4) 0.030(3) -0.019(6)
C24 0.081(5) 0.092(5) 0.094(5) 0.012(4) 0.047(4) 0.009(4)
C25 0.105(6) 0.077(5) 0.112(5) 0.016(4) 0.069(5) 0.004(4)
O2 0.080(7) 0.162(13) 0.079(6) 0.002(6) 0.004(6) 0.041(8)
C26 0.166(22) 0.149(21) 0.112(18) -0.052(20) 0.075(16) -0.113(24)
C27 0.050(7) 0.068(10) 0.071(8) 0.007(6) 0.015(5) 0.018(7)
C28 0.151(28) 0.129(17) 0.089(10) 0.056(20) 0.054(13) 0.070(24)
O1 0.137(6) 0.075(4) 0.242(8) -0.016(5) 0.090(6) -0.024(4)

loop_
_atom_site_label
_atom_site_type_symbol
_atom_site_fract_x
_atom_site_fract_y
_atom_site_fract_z
_atom_site_U_iso_or_equiv
_atom_site_thermal_displace_type
_atom_site_occupancy
_atom_site_calc_flag
_atom_site_refinement_flags
_atom_site_disorder_group
Ru Ru 1.0000 1.01465(3) 0.7500 0.0352(3) Uani 1 d S .
N1 N 0.8993(4) 0.9213(2) 0.71602(14) 0.0431(9) Uani 1 d . .
N2 N 0.8804(5) 0.7917(3) 0.7102(2) 0.0609(13) Uani 1 d . .
N3 N 0.8930(3) 1.0953(2) 0.70618(14) 0.0411(9) Uani 1 d . .
N4 N 1.0695(3) 1.0234(2) 0.67939(14) 0.0368(8) Uani 1 d . .
C1 C 0.9437(5) 0.8517(3) 0.7313(2) 0.0472(11) Uani 1 d . .
C2 C 0.7852(6) 0.8245(4) 0.6773(2) 0.060(2) Uani 1 d . .
C3 C 0.6845(7) 0.7913(5) 0.6438(3) 0.082(2) Uani 1 d . .
H3 H 0.6750(7) 0.7377(5) 0.6422(3) 0.099 Uiso 1 calc R .
C4 C 0.6014(7) 0.8383(6) 0.6139(3) 0.089(3) Uani 1 d . .
H4 H 0.5353(7) 0.8164(6) 0.5908(3) 0.106 Uiso 1 calc R .
C5 C 0.6121(5) 0.9172(6) 0.6168(2) 0.081(2) Uani 1 d . .
H5 H 0.5525(5) 0.9477(6) 0.5958(2) 0.098 Uiso 1 calc R .
C6 C 0.7084(5) 0.9527(4) 0.6499(2) 0.062(2) Uani 1 d . .
H6 H 0.7153(5) 1.0065(4) 0.6517(2) 0.075 Uiso 1 calc R .
C7 C 0.7936(5) 0.9056(3) 0.6800(2) 0.0511(13) Uani 1 d . .
C8 C 0.8042(5) 1.1303(3) 0.7223(2) 0.0486(12) Uani 1 d . .
H8 H 0.7918(5) 1.1210(3) 0.7589(2) 0.058 Uiso 1 calc R .
C9 C 0.7293(5) 1.1792(3) 0.6890(2) 0.0517(13) Uani 1 d . .
H9 H 0.6674(5) 1.2024(3) 0.7028(2) 0.062 Uiso 1 calc R .
C10 C 0.7447(4) 1.1947(3) 0.6344(2) 0.0450(11) Uani 1 d . .
C11 C 0.8386(4) 1.1598(3) 0.6184(2) 0.0407(10) Uani 1 d . .
H11 H 0.8525(4) 1.1688(3) 0.5820(2) 0.049 Uiso 1 calc R .
C12 C 0.9136(4) 1.1117(3) 0.6538(2) 0.0383(10) Uani 1 d . .
C13 C 1.0168(4) 1.0744(3) 0.64017(15) 0.0351(10) Uani 1 d . .
C14 C 1.0622(4) 1.0905(3) 0.5927(2) 0.0366(10) Uani 1 d . .
H14 H 1.0245(4) 1.1265(3) 0.5664(2) 0.044 Uiso 1 calc R .
C15 C 1.1631(4) 1.0538(3) 0.5836(2) 0.0397(10) Uani 1 d . .
C16 C 1.2142(4) 1.0025(3) 0.6236(2) 0.0429(11) Uani 1 d . .
H16 H 1.2834(4) 0.9769(3) 0.6194(2) 0.051 Uiso 1 calc R .
C17 C 1.1655(5) 0.9879(3) 0.6700(2) 0.0446(11) Uani 1 d . .
H17 H 1.2015(5) 0.9512(3) 0.6962(2) 0.054 Uiso 1 calc R .
C18 C 0.6605(5) 1.2442(4) 0.5940(2) 0.0558(14) Uani 1 d . .
C19 C 0.5928(6) 1.1930(5) 0.5484(2) 0.073(2) Uani 1 d . .
H19A H 0.5385(6) 1.2240(5) 0.5221(2) 0.110 Uiso 1 calc R .
H19B H 0.5493(6) 1.1549(5) 0.5652(2) 0.110 Uiso 1 calc R .
H19C H 0.6473(6) 1.1675(5) 0.5287(2) 0.110 Uiso 1 calc R .
C20 C 0.5737(7) 1.2864(5) 0.6235(2) 0.082(2) Uani 1 d . .
H20A H 0.5215(7) 1.3176(5) 0.5964(2) 0.123 Uiso 1 calc R .
H20B H 0.6166(7) 1.3191(5) 0.6528(2) 0.123 Uiso 1 calc R .
H20C H 0.5280(7) 1.2493(5) 0.6400(2) 0.123 Uiso 1 calc R .
C21 C 0.7292(6) 1.3038(4) 0.5686(2) 0.071(2) Uani 1 d . .
H21A H 0.6754(6) 1.3357(4) 0.5428(2) 0.106 Uiso 1 calc R .
H21B H 0.7832(6) 1.2784(4) 0.5486(2) 0.106 Uiso 1 calc R .
H21C H 0.7731(6) 1.3356(4) 0.5982(2) 0.106 Uiso 1 calc R .
C22 C 1.2144(4) 1.0714(3) 0.5312(2) 0.0473(12) Uani 1 d . .
C23 C 1.1302(7) 1.0435(7) 0.4803(3) 0.102(3) Uani 1 d . .
H23A H 1.1192(7) 0.9885(7) 0.4833(3) 0.154 Uiso 1 calc R .
H23B H 1.1616(7) 1.0545(7) 0.4469(3) 0.154 Uiso 1 calc R .
H23C H 1.0553(7) 1.0693(7) 0.4779(3) 0.154 Uiso 1 calc R .
C24 C 1.3342(7) 1.0333(5) 0.5343(3) 0.085(2) Uani 1 d . .
H24A H 1.3881(7) 1.0517(5) 0.5672(3) 0.127 Uiso 1 calc R .
H24B H 1.3646(7) 1.0459(5) 0.5009(3) 0.127 Uiso 1 calc R .
H24C H 1.3258(7) 0.9780(5) 0.5367(3) 0.127 Uiso 1 calc R .
C25 C 1.2344(8) 1.1575(5) 0.5281(3) 0.091(2) Uani 1 d . .
H25A H 1.2889(8) 1.1741(5) 0.5615(3) 0.137 Uiso 1 calc R .
H25B H 1.1603(8) 1.1843(5) 0.5259(3) 0.137 Uiso 1 calc R .
H25C H 1.2668(8) 1.1692(5) 0.4951(3) 0.137 Uiso 1 calc R .
O2 O 0.3725(10) 0.8712(9) 0.6973(4) 0.109(4) Uani 0.50 d P -1
C26 C 0.5096(33) 0.9409(15) 0.7565(16) 0.136(13) Uani 0.50 d P -1
H26A H 0.4632(33) 0.9838(15) 0.7390(16) 0.204 Uiso 0.50 calc PR -1
H26B H 0.5894(33) 0.9455(15) 0.7503(16) 0.204 Uiso 0.50 calc PR -1
H26C H 0.5100(33) 0.9409(15) 0.7965(16) 0.204 Uiso 0.50 calc PR -1
C27 C 0.4587(11) 0.8695(8) 0.7320(5) 0.062(3) Uani 0.50 d P -1
C28 C 0.5157(41) 0.7976(14) 0.7518(17) 0.119(12) Uani 0.50 d P -1
H28A H 0.4727(41) 0.7551(14) 0.7316(17) 0.178 Uiso 0.50 calc PR -1
H28B H 0.5169(41) 0.7921(14) 0.7916(17) 0.178 Uiso 0.50 calc PR -1
H28C H 0.5956(41) 0.7977(14) 0.7452(17) 0.178 Uiso 0.50 calc PR -1
O1 O 0.9061(8) 0.6337(4) 0.6979(4) 0.144(3) Uani 1 d . .

loop_
_atom_type_symbol
_atom_type_description
_atom_type_scat_dispersion_real
_atom_type_scat_dispersion_imag
_atom_type_scat_source
C C 0.0033 0.0016 'International Tables Vol C Tables 4.2.6.8 and 6.1.1.4'
H H 0.0000 0.0000 'International Tables Vol C Tables 4.2.6.8 and 6.1.1.4'
N N 0.0061 0.0033 'International Tables Vol C Tables 4.2.6.8 and 6.1.1.4'
Ru Ru -1.2594 0.8363 'International Tables Vol C Tables 4.2.6.8 and 6.1.1.4'
O O 0.0106 0.0060 'International Tables Vol C Tables 4.2.6.8 and 6.1.1.4'

loop_
_geom_angle_atom_site_label_1
_geom_angle_atom_site_label_2
_geom_angle_atom_site_label_3
_geom_angle
_geom_angle_site_symmetry_1
_geom_angle_site_symmetry_3
_geom_angle_publ_flag
N4 Ru N4 171.4(2) . 6_757 ?
N4 Ru N3 95.04(14) . 6_757 ?
N4 Ru N3 78.95(14) 6_757 6_757 ?
N4 Ru N3 78.95(14) . . ?
N4 Ru N3 95.04(14) 6_757 . ?
N3 Ru N3 92.6(2) 6_757 . ?
N4 Ru N1 90.46(14) . . ?
N4 Ru N1 96.29(14) 6_757 . ?
N3 Ru N1 171.07(14) 6_757 . ?
N3 Ru N1 95.3(2) . . ?
N4 Ru N1 96.29(14) . 6_757 ?
N4 Ru N1 90.46(14) 6_757 6_757 ?
N3 Ru N1 95.3(2) 6_757 6_757 ?
N3 Ru N1 171.07(14) . 6_757 ?
N1 Ru N1 77.0(2) . 6_757 ?
C1 N1 C7 104.0(4) . . ?
C1 N1 Ru 116.1(3) . . ?
C7 N1 Ru 139.9(4) . . ?
C1 N2 C2 103.0(5) . . ?
C8 N3 C12 117.8(4) . . ?
C8 N3 Ru 126.6(3) . . ?
C12 N3 Ru 115.6(3) . . ?
C17 N4 C13 117.6(4) . . ?
C17 N4 Ru 126.0(3) . . ?
C13 N4 Ru 116.2(3) . . ?
N2 C1 N1 116.8(5) . . ?
N2 C1 C1 127.8(3) . 6_757 ?
N1 C1 C1 115.3(3) . 6_757 ?
N2 C2 C3 131.0(7) . . ?
N2 C2 C7 110.5(5) . . ?
C3 C2 C7 118.5(7) . . ?
C4 C3 C2 118.9(8) . . ?
C3 C4 C5 121.6(6) . . ?
C4 C5 C6 121.8(8) . . ?
C7 C6 C5 117.1(7) . . ?
C6 C7 N1 132.2(6) . . ?
C6 C7 C2 122.1(5) . . ?
N1 C7 C2 105.7(5) . . ?
N3 C8 C9 123.8(4) . . ?
C8 C9 C10 119.9(4) . . ?
C11 C10 C9 116.0(4) . . ?
C11 C10 C18 121.2(4) . . ?
C9 C10 C18 122.7(4) . . ?
C10 C11 C12 122.2(4) . . ?
N3 C12 C11 120.2(4) . . ?
N3 C12 C13 114.6(4) . . ?
C11 C12 C13 125.2(3) . . ?
N4 C13 C14 121.6(4) . . ?
N4 C13 C12 114.3(3) . . ?
C14 C13 C12 124.1(4) . . ?
C13 C14 C15 120.4(4) . . ?
C16 C15 C14 116.9(4) . . ?
C16 C15 C22 122.3(4) . . ?
C14 C15 C22 120.8(4) . . ?
C15 C16 C17 120.7(4) . . ?
N4 C17 C16 122.8(4) . . ?
C10 C18 C21 109.3(5) . . ?
C10 C18 C19 108.5(5) . . ?
C21 C18 C19 110.2(4) . . ?
C10 C18 C20 111.8(4) . . ?
C21 C18 C20 107.9(6) . . ?
C19 C18 C20 109.2(5) . . ?
C23 C22 C25 111.2(6) . . ?
C23 C22 C15 108.8(5) . . ?
C25 C22 C15 108.9(4) . . ?
C23 C22 C24 110.0(6) . . ?
C25 C22 C24 106.5(6) . . ?
C15 C22 C24 111.4(4) . . ?
O2 C27 C28 121.9(23) . . ?
O2 C27 C26 119.5(20) . . ?
C28 C27 C26 118.6(26) . . ?

loop_
_geom_bond_atom_site_label_1
_geom_bond_atom_site_label_2
_geom_bond_distance
_geom_bond_site_symmetry_2
_geom_bond_publ_flag
Ru N4 2.056(4) . ?
Ru N4 2.056(4) 6_757 ?
Ru N3 2.055(4) 6_757 ?
Ru N3 2.055(4) . ?
Ru N1 2.099(4) . ?
Ru N1 2.099(4) 6_757 ?
N1 C1 1.356(7) . ?
N1 C7 1.404(7) . ?
N2 C1 1.336(7) . ?
N2 C2 1.372(9) . ?
N3 C8 1.334(7) . ?
N3 C12 1.381(5) . ?
N4 C17 1.345(7) . ?
N4 C13 1.372(6) . ?
C1 C1 1.454(11) 6_757 ?
C2 C3 1.426(9) . ?
C2 C7 1.432(9) . ?
C3 C4 1.376(13) . ?
C4 C5 1.394(14) . ?
C5 C6 1.405(9) . ?
C6 C7 1.394(9) . ?
C8 C9 1.379(7) . ?
C9 C10 1.411(7) . ?
C10 C11 1.381(7) . ?
C10 C18 1.530(7) . ?
C11 C12 1.397(7) . ?
C12 C13 1.470(6) . ?
C13 C14 1.399(6) . ?
C14 C15 1.402(7) . ?
C15 C16 1.382(7) . ?
C15 C22 1.552(6) . ?
C16 C17 1.393(7) . ?
C18 C21 1.525(9) . ?
C18 C19 1.534(9) . ?
C18 C20 1.546(8) . ?
C22 C23 1.516(10) . ?
C22 C25 1.537(10) . ?
C22 C24 1.545(9) . ?
O2 C27 1.19(2) . ?
C26 C27 1.47(3) . ?
C27 C28 1.47(3) . ?
